data_4029467
loop_
_publ_author_name
'Kelley, Brandon T.'
'Carroll, Patrick'
'Joulli\'e, Madeleine M'

_publ_section_title
;
 Possible Reason for the Unusual Regioselectivity in Nucleophilic Ring
 Opening of Trisubstituted Aziridines under Mildly Basic Conditions.
;
_journal_issue 11
_journal_name_full 'The Journal of organic chemistry'
_journal_page_first 5121
_journal_page_last 5133
_journal_paper_doi 10.1021/jo5006685
_journal_volume 79
_journal_year 2014
_chemical_formula_sum 'C11 H15 N O2 S'
_chemical_formula_weight 225.30
_space_group_IT_number 14
_symmetry_cell_setting monoclinic
_symmetry_Int_Tables_number 4
_symmetry_space_group_name_Hall '-P 2yn'
_symmetry_space_group_name_H-M 'P 1 21/n 1'
_atom_sites_solution_hydrogens geom
_atom_sites_solution_primary direct
_audit_creation_method SHELXL-97
_cell_angle_alpha 90.00
_cell_angle_beta 94.5620(10)
_cell_angle_gamma 90.00
_cell_formula_units_Z 4
_cell_length_a 12.4009(5)
_cell_length_b 7.2781(3)
_cell_length_c 12.4672(5)
_cell_measurement_temperature 143(1)
_cell_volume 1121.66(8)
_computing_data_collection 'Bruker APEX2'
_computing_data_reduction 'Bruker SAINT'
_computing_structure_refinement 'SHELXL-97 (Sheldrick, 2008)'
_computing_structure_solution 'SHELXS-97 (Sheldrick, 2008)'
_diffrn_ambient_temperature 143(1)
_diffrn_measured_fraction_theta_full 0.995
_diffrn_measured_fraction_theta_max 0.995
_diffrn_measurement_device 'CCD Area Detector'
_diffrn_measurement_device_type 'Bruker APEXII'
_diffrn_measurement_method 'phi and omega scans'
_diffrn_radiation_monochromator graphite
_diffrn_radiation_source 'sealed tube'
_diffrn_radiation_type MoK\a
_diffrn_radiation_wavelength 0.71073
_diffrn_reflns_av_R_equivalents 0.0237
_diffrn_reflns_av_sigmaI/netI 0.0155
_diffrn_reflns_limit_h_max 14
_diffrn_reflns_limit_h_min -14
_diffrn_reflns_limit_k_max 8
_diffrn_reflns_limit_k_min -8
_diffrn_reflns_limit_l_max 14
_diffrn_reflns_limit_l_min -14
_diffrn_reflns_number 10508
_diffrn_reflns_theta_full 25.14
_diffrn_reflns_theta_max 25.14
_diffrn_reflns_theta_min 2.23
_exptl_absorpt_coefficient_mu 0.268
_exptl_absorpt_correction_T_max 0.7452
_exptl_absorpt_correction_T_min 0.6339
_exptl_absorpt_correction_type multi-scan
_exptl_absorpt_process_details '(SADABS; Sheldrick, 2007)'
_exptl_crystal_density_diffrn 1.334
_exptl_crystal_density_method 'not measured'
_exptl_crystal_F_000 480
_exptl_crystal_size_max 0.40
_exptl_crystal_size_mid 0.35
_exptl_crystal_size_min 0.30
_refine_diff_density_max 0.311
_refine_diff_density_min -0.325
_refine_diff_density_rms 0.046
_refine_ls_extinction_method none
_refine_ls_goodness_of_fit_ref 1.058
_refine_ls_hydrogen_treatment constr
_refine_ls_matrix_type full
_refine_ls_number_parameters 140
_refine_ls_number_reflns 1992
_refine_ls_number_restraints 0
_refine_ls_restrained_S_all 1.058
_refine_ls_R_factor_all 0.0353
_refine_ls_R_factor_gt 0.0321
_refine_ls_shift/su_max 0.002
_refine_ls_shift/su_mean 0.000
_refine_ls_structure_factor_coef Fsqd
_refine_ls_weighting_details 'calc w=1/[\s^2^(Fo^2^)+(0.0453P)^2^+0.6711P] where P=(Fo^2^+2Fc^2^)/3'
_refine_ls_weighting_scheme calc
_refine_ls_wR_factor_gt 0.0855
_refine_ls_wR_factor_ref 0.0897
_reflns_number_gt 1842
_reflns_number_total 1992
_reflns_threshold_expression >2sigma(I)
_cod_data_source_file jo5006685_si_006.cif
_cod_data_source_block shelxl
_cod_depositor_comments
;
The following automatic conversions were performed:
'_atom_site_symetry_multiplicity' tag replaced with
'_atom_site_symmetry_multiplicity'.

Automatic conversion script
Id: cif_correct_tags 1440 2010-10-19 06:21:57Z saulius 

 Adding full bibliography for 4029464--4029472.cif.
;
_cod_original_sg_symbol_H-M 'P 21     '
_cod_database_code 4029467

loop_
_symmetry_equiv_pos_as_xyz
'x, y, z'
'-x+1/2, y+1/2, -z+1/2'
'-x, -y, -z'
'x-1/2, -y-1/2, z-1/2'

loop_
_atom_site_label
_atom_site_type_symbol
_atom_site_fract_x
_atom_site_fract_y
_atom_site_fract_z
_atom_site_U_iso_or_equiv
_atom_site_adp_type
_atom_site_occupancy
_atom_site_symmetry_multiplicity
_atom_site_calc_flag
_atom_site_refinement_flags
C1 C 0.64432(12) 0.1865(2) 0.34599(12) 0.0224(3) Uani 1 1 d .
C2 C 0.71043(13) 0.2509(2) 0.26999(12) 0.0263(3) Uani 1 1 d .
H2 H 0.6811 0.2855 0.2020 0.035 Uiso 1 1 calc R
C3 C 0.82094(13) 0.2632(2) 0.29634(13) 0.0273(4) Uani 1 1 d .
H3 H 0.8658 0.3046 0.2451 0.036 Uiso 1 1 calc R
C4 C 0.86564(12) 0.2145(2) 0.39820(13) 0.0256(3) Uani 1 1 d .
C5 C 0.79710(13) 0.1496(2) 0.47300(13) 0.0266(4) Uani 1 1 d .
H5 H 0.8262 0.1162 0.5413 0.035 Uiso 1 1 calc R
C6 C 0.68666(12) 0.1338(2) 0.44809(12) 0.0250(3) Uani 1 1 d .
H6 H 0.6418 0.0890 0.4984 0.033 Uiso 1 1 calc R
C7 C 0.98571(13) 0.2335(3) 0.42651(15) 0.0369(4) Uani 1 1 d .
H7A H 1.0214 0.1215 0.4093 0.055 Uiso 1 1 calc R
H7B H 0.9988 0.2583 0.5021 0.055 Uiso 1 1 calc R
H7C H 1.0133 0.3329 0.3861 0.055 Uiso 1 1 calc R
C8 C 0.33823(12) 0.3632(2) 0.38877(13) 0.0267(4) Uani 1 1 d .
C9 C 0.42041(13) 0.4972(2) 0.35704(15) 0.0308(4) Uani 1 1 d .
H9A H 0.4363 0.6017 0.4039 0.041 Uiso 1 1 calc R
H9B H 0.4234 0.5224 0.2809 0.041 Uiso 1 1 calc R
C10 C 0.29475(14) 0.3785(2) 0.49769(14) 0.0342(4) Uani 1 1 d .
H10A H 0.3482 0.4347 0.5472 0.051 Uiso 1 1 calc R
H10B H 0.2779 0.2582 0.5231 0.051 Uiso 1 1 calc R
H10C H 0.2304 0.4525 0.4923 0.051 Uiso 1 1 calc R
C11 C 0.26108(13) 0.2756(3) 0.30391(14) 0.0334(4) Uani 1 1 d .
H11A H 0.1961 0.3476 0.2945 0.050 Uiso 1 1 calc R
H11B H 0.2436 0.1536 0.3261 0.050 Uiso 1 1 calc R
H11C H 0.2944 0.2699 0.2371 0.050 Uiso 1 1 calc R
N1 N 0.45640(10) 0.31278(18) 0.39703(10) 0.0239(3) Uani 1 1 d .
O1 O 0.46838(9) -0.01283(16) 0.34346(10) 0.0333(3) Uani 1 1 d .
O2 O 0.48334(9) 0.2186(2) 0.20104(9) 0.0385(3) Uani 1 1 d .
S1 S 0.50417(3) 0.16538(5) 0.31206(3) 0.02465(15) Uani 1 1 d .

loop_
_atom_site_aniso_label
_atom_site_aniso_U_11
_atom_site_aniso_U_22
_atom_site_aniso_U_33
_atom_site_aniso_U_23
_atom_site_aniso_U_13
_atom_site_aniso_U_12
C1 0.0206(7) 0.0225(7) 0.0243(8) -0.0022(6) 0.0032(6) 0.0013(6)
C2 0.0281(8) 0.0287(8) 0.0222(7) 0.0021(6) 0.0030(6) 0.0004(6)
C3 0.0269(8) 0.0286(8) 0.0276(8) 0.0020(6) 0.0091(6) -0.0020(6)
C4 0.0228(8) 0.0242(7) 0.0300(8) -0.0013(6) 0.0039(6) 0.0019(6)
C5 0.0256(8) 0.0302(8) 0.0241(8) 0.0039(6) 0.0018(6) 0.0054(6)
C6 0.0239(8) 0.0264(8) 0.0254(8) 0.0024(6) 0.0070(6) 0.0012(6)
C7 0.0230(8) 0.0511(11) 0.0369(9) 0.0039(8) 0.0039(7) -0.0007(8)
C8 0.0198(7) 0.0253(8) 0.0346(9) 0.0009(6) 0.0005(6) 0.0039(6)
C9 0.0234(8) 0.0274(8) 0.0412(9) 0.0039(7) 0.0002(7) 0.0025(6)
C10 0.0296(8) 0.0322(9) 0.0420(10) -0.0072(7) 0.0097(7) 0.0022(7)
C11 0.0212(8) 0.0403(9) 0.0379(9) 0.0013(8) -0.0023(7) -0.0015(7)
N1 0.0193(6) 0.0274(7) 0.0247(7) -0.0019(5) 0.0009(5) 0.0020(5)
O1 0.0259(6) 0.0313(6) 0.0434(7) -0.0088(5) 0.0072(5) -0.0040(5)
O2 0.0292(6) 0.0643(9) 0.0216(6) -0.0030(6) -0.0004(5) 0.0003(6)
S1 0.0201(2) 0.0315(2) 0.0223(2) -0.00436(14) 0.00165(15) -0.00042(14)

loop_
_atom_type_symbol
_atom_type_description
_atom_type_scat_dispersion_real
_atom_type_scat_dispersion_imag
_atom_type_scat_source
C C 0.0033 0.0016 'International Tables Vol C Tables 4.2.6.8 and 6.1.1.4'
H H 0.0000 0.0000 'International Tables Vol C Tables 4.2.6.8 and 6.1.1.4'
N N 0.0061 0.0033 'International Tables Vol C Tables 4.2.6.8 and 6.1.1.4'
O O 0.0106 0.0060 'International Tables Vol C Tables 4.2.6.8 and 6.1.1.4'
S S 0.1246 0.1234 'International Tables Vol C Tables 4.2.6.8 and 6.1.1.4'

loop_
_geom_angle_atom_site_label_1
_geom_angle_atom_site_label_2
_geom_angle_atom_site_label_3
_geom_angle
C2 C1 C6 121.26(14)
C2 C1 S1 119.48(12)
C6 C1 S1 119.25(11)
C1 C2 C3 119.22(14)
C2 C3 C4 120.97(14)
C3 C4 C5 118.53(14)
C3 C4 C7 120.29(14)
C5 C4 C7 121.18(15)
C6 C5 C4 121.54(14)
C5 C6 C1 118.47(14)
C9 C8 C10 119.61(15)
C9 C8 N1 59.62(10)
C10 C8 N1 111.89(13)
C9 C8 C11 120.01(15)
C10 C8 C11 114.27(14)
N1 C8 C11 120.24(13)
C8 C9 N1 60.85(10)
C9 N1 C8 59.53(10)
C9 N1 S1 118.99(11)
C8 N1 S1 120.77(10)
O1 S1 O2 117.98(8)
O1 S1 N1 106.12(7)
O2 S1 N1 113.32(8)
O1 S1 C1 109.51(7)
O2 S1 C1 107.77(7)
N1 S1 C1 100.76(7)

loop_
_geom_bond_atom_site_label_1
_geom_bond_atom_site_label_2
_geom_bond_distance
C1 C2 1.383(2)
C1 C6 1.392(2)
C1 S1 1.7624(15)
C2 C3 1.387(2)
C3 C4 1.391(2)
C4 C5 1.393(2)
C4 C7 1.509(2)
C5 C6 1.385(2)
C8 C9 1.487(2)
C8 C10 1.505(2)
C8 N1 1.5063(19)
C8 C11 1.510(2)
C9 N1 1.488(2)
N1 S1 1.6504(13)
O1 S1 1.4353(12)
O2 S1 1.4407(12)
